data_4316854
loop_
_publ_author_name
'S. M. Ibrahim Al-Rafia'
'Paul A. Lummis'
'Michael J. Ferguson'
'Robert McDonald'
'Eric Rivard'

_publ_contact_author_address
;
Department of Chemistry
University of Alberta
Edmonton
AB T6G 2G2
CANADA
;
_publ_contact_author_email ERIVARD@UALBERTA.CA
_publ_contact_author_name 'E. Rivard'
_publ_section_title
;
 Low-Coordinate Germylene and Stannylene Heterocycles featuring Sterically
 Tunable Bis(amido)silyl Ligands
;
_journal_name_full 'Inorganic Chemistry'
_journal_page_first 9709
_journal_page_last 9717
_journal_paper_doi 10.1021/ic101485a
_journal_volume 49
_journal_year 2010
_chemical_formula_moiety 'C30 H48 N2 Si Sn'
_chemical_formula_sum 'C30 H48 N2 Si Sn'
_chemical_formula_weight 583.48
_chemical_name_common 'Compound 4'
_chemical_name_systematic
; 
 ? 
;
_space_group_IT_number 14
_symmetry_cell_setting monoclinic
_symmetry_space_group_name_Hall '-P 2ybc'
_symmetry_space_group_name_H-M 'P 1 21/c 1'
_atom_sites_solution_hydrogens geom
_atom_sites_solution_primary direct
_atom_sites_solution_secondary difmap
_audit_creation_method SHELXL-97
_cell_angle_alpha 90.00
_cell_angle_beta 110.7814(4)
_cell_angle_gamma 90.00
_cell_formula_units_Z 4
_cell_length_a 16.6257(7)
_cell_length_b 11.2475(4)
_cell_length_c 17.6079(7)
_cell_measurement_reflns_used 9753
_cell_measurement_temperature 173(2)
_cell_measurement_theta_max 27.51
_cell_measurement_theta_min 2.23
_cell_volume 3078.4(2)
_computing_cell_refinement 'Bruker SAINT'
_computing_data_collection 'Bruker APEX2'
_computing_data_reduction 'Bruker SAINT'
_computing_molecular_graphics 'Bruker SHELXTL'
_computing_publication_material 'Bruker SHELXTL'
_computing_structure_refinement 'SHELXL-97 (Sheldrick, 2008)'
_computing_structure_solution 'DIRDIF-2008 (Beurskens et al., 2008)'
_diffrn_ambient_temperature 173(2)
_diffrn_measured_fraction_theta_full 0.999
_diffrn_measured_fraction_theta_max 0.999
_diffrn_measurement_device_type 'Bruker APEX-II CCD'
_diffrn_measurement_method '\w scans'
_diffrn_radiation_monochromator graphite
_diffrn_radiation_source 'fine-focus sealed tube'
_diffrn_radiation_type MoK\a
_diffrn_radiation_wavelength 0.71073
_diffrn_reflns_av_R_equivalents 0.0116
_diffrn_reflns_av_sigmaI/netI 0.0100
_diffrn_reflns_limit_h_max 21
_diffrn_reflns_limit_h_min -21
_diffrn_reflns_limit_k_max 14
_diffrn_reflns_limit_k_min -14
_diffrn_reflns_limit_l_max 22
_diffrn_reflns_limit_l_min -22
_diffrn_reflns_number 26638
_diffrn_reflns_theta_full 27.51
_diffrn_reflns_theta_max 27.51
_diffrn_reflns_theta_min 2.19
_exptl_absorpt_coefficient_mu 0.888
_exptl_absorpt_correction_T_max 0.7457
_exptl_absorpt_correction_T_min 0.7078
_exptl_absorpt_correction_type integration
_exptl_absorpt_process_details 'SADABS (Sheldrick, 2008)'
_exptl_crystal_colour yellow
_exptl_crystal_density_diffrn 1.259
_exptl_crystal_density_method 'not measured'
_exptl_crystal_description prism
_exptl_crystal_F_000 1224
_exptl_crystal_size_max 0.42
_exptl_crystal_size_mid 0.39
_exptl_crystal_size_min 0.35
_refine_diff_density_max 0.437
_refine_diff_density_min -0.392
_refine_diff_density_rms 0.051
_refine_ls_extinction_method none
_refine_ls_goodness_of_fit_ref 1.109
_refine_ls_hydrogen_treatment constr
_refine_ls_matrix_type full
_refine_ls_number_parameters 307
_refine_ls_number_reflns 7080
_refine_ls_number_restraints 0
_refine_ls_restrained_S_all 1.109
_refine_ls_R_factor_all 0.0218
_refine_ls_R_factor_gt 0.0208
_refine_ls_shift/su_max 0.002
_refine_ls_shift/su_mean 0.000
_refine_ls_structure_factor_coef Fsqd
_refine_ls_weighting_details 'calc w=1/[\s^2^(Fo^2^)+(0.0246P)^2^+1.8687P] where P=(Fo^2^+2Fc^2^)/3'
_refine_ls_weighting_scheme calc
_refine_ls_wR_factor_gt 0.0568
_refine_ls_wR_factor_ref 0.0574
_reflns_number_gt 6777
_reflns_number_total 7080
_reflns_threshold_expression I>2\s(I)
_cod_data_source_file ic101485a_si_001_05.cif
_cod_data_source_block 4
_cod_depositor_comments
;
The following automatic conversions were performed:

'_symmetry_cell_setting' value 'Monoclinic' changed to 'monoclinic'
according to the built-in table from CIF Core dictionary named
'cif_core.dic' version 2.4.1 from 2010-06-29.

Automatic conversion script
Id: cif_fix_values 1646 2011-03-28 12:23:43Z adriana 
;
_cod_original_sg_symbol_H-M 'P 21/c'
_cod_database_code 4316854

loop_
_symmetry_equiv_pos_as_xyz
'x, y, z'
'-x, y+1/2, -z+1/2'
'-x, -y, -z'
'x, -y-1/2, z-1/2'

loop_
_atom_site_label
_atom_site_type_symbol
_atom_site_fract_x
_atom_site_fract_y
_atom_site_fract_z
_atom_site_U_iso_or_equiv
_atom_site_adp_type
_atom_site_occupancy
_atom_site_symmetry_multiplicity
_atom_site_calc_flag
_atom_site_refinement_flags
_atom_site_disorder_assembly
_atom_site_disorder_group
Sn Sn 0.251931(7) 0.142027(10) 0.335591(6) 0.02690(4) Uani 1 1 d . . .
Si Si 0.23406(2) 0.01269(3) 0.19076(2) 0.02050(8) Uani 1 1 d . . .
N1 N 0.30758(8) 0.00815(11) 0.29015(7) 0.0225(2) Uani 1 1 d . . .
N2 N 0.17879(8) 0.13140(10) 0.21355(7) 0.0211(2) Uani 1 1 d . . .
C1 C 0.16168(10) -0.12172(14) 0.16050(10) 0.0278(3) Uani 1 1 d . . .
H1 H 0.1423 -0.1382 0.2071 0.033 Uiso 1 1 calc R . .
C2 C 0.20555(13) -0.23598(15) 0.14758(12) 0.0396(4) Uani 1 1 d . . .
H2A H 0.1638 -0.3012 0.1335 0.048 Uiso 1 1 calc R . .
H2B H 0.2534 -0.2557 0.1976 0.048 Uiso 1 1 calc R . .
H2C H 0.2275 -0.2240 0.1033 0.048 Uiso 1 1 calc R . .
C3 C 0.07905(11) -0.10031(17) 0.08621(11) 0.0372(4) Uani 1 1 d . . .
H3A H 0.0438 -0.1726 0.0746 0.045 Uiso 1 1 calc R . .
H3B H 0.0945 -0.0801 0.0390 0.045 Uiso 1 1 calc R . .
H3C H 0.0464 -0.0347 0.0978 0.045 Uiso 1 1 calc R . .
C4 C 0.28699(10) 0.04696(15) 0.11404(9) 0.0282(3) Uani 1 1 d . . .
H4 H 0.3157 0.1259 0.1300 0.034 Uiso 1 1 calc R . .
C5 C 0.35876(12) -0.04132(18) 0.11669(12) 0.0404(4) Uani 1 1 d . . .
H5A H 0.3842 -0.0180 0.0765 0.048 Uiso 1 1 calc R . .
H5B H 0.3345 -0.1215 0.1042 0.048 Uiso 1 1 calc R . .
H5C H 0.4032 -0.0407 0.1710 0.048 Uiso 1 1 calc R . .
C6 C 0.22391(13) 0.06139(19) 0.02619(10) 0.0425(4) Uani 1 1 d . . .
H6A H 0.2560 0.0806 -0.0093 0.051 Uiso 1 1 calc R . .
H6B H 0.1833 0.1257 0.0239 0.051 Uiso 1 1 calc R . .
H6C H 0.1922 -0.0130 0.0081 0.051 Uiso 1 1 calc R . .
C11 C 0.38835(9) -0.04612(13) 0.33323(8) 0.0224(3) Uani 1 1 d . . .
C12 C 0.39169(9) -0.15468(13) 0.37469(9) 0.0239(3) Uani 1 1 d . . .
C13 C 0.47177(10) -0.20315(16) 0.41933(10) 0.0313(3) Uani 1 1 d . . .
H13 H 0.4744 -0.2762 0.4472 0.038 Uiso 1 1 calc R . .
C14 C 0.54738(11) -0.14725(17) 0.42387(12) 0.0387(4) Uani 1 1 d . . .
H14 H 0.6013 -0.1819 0.4543 0.046 Uiso 1 1 calc R . .
C15 C 0.54406(10) -0.04127(18) 0.38415(11) 0.0364(4) Uani 1 1 d . . .
H15 H 0.5962 -0.0031 0.3877 0.044 Uiso 1 1 calc R . .
C16 C 0.46566(10) 0.01180(15) 0.33862(9) 0.0285(3) Uani 1 1 d . . .
C17 C 0.31031(10) -0.21402(14) 0.37604(9) 0.0275(3) Uani 1 1 d . . .
H17 H 0.2619 -0.1883 0.3262 0.033 Uiso 1 1 calc R . .
C18 C 0.29027(11) -0.17101(19) 0.44998(11) 0.0374(4) Uani 1 1 d . . .
H18A H 0.2377 -0.2097 0.4506 0.045 Uiso 1 1 calc R . .
H18B H 0.2820 -0.0846 0.4469 0.045 Uiso 1 1 calc R . .
H18C H 0.3383 -0.1912 0.4998 0.045 Uiso 1 1 calc R . .
C19 C 0.31413(14) -0.34990(16) 0.37531(14) 0.0434(4) Uani 1 1 d . . .
H19A H 0.3258 -0.3765 0.3272 0.052 Uiso 1 1 calc R . .
H19B H 0.2589 -0.3826 0.3738 0.052 Uiso 1 1 calc R . .
H19C H 0.3601 -0.3777 0.4244 0.052 Uiso 1 1 calc R . .
C20 C 0.46520(11) 0.13210(16) 0.29930(11) 0.0355(4) Uani 1 1 d . . .
H20 H 0.4093 0.1394 0.2529 0.043 Uiso 1 1 calc R . .
C21 C 0.46947(13) 0.23370(18) 0.35817(13) 0.0453(4) Uani 1 1 d . . .
H21A H 0.4233 0.2243 0.3802 0.054 Uiso 1 1 calc R . .
H21B H 0.4625 0.3097 0.3294 0.054 Uiso 1 1 calc R . .
H21C H 0.5253 0.2322 0.4027 0.054 Uiso 1 1 calc R . .
C22 C 0.53742(16) 0.1472(2) 0.26491(15) 0.0564(6) Uani 1 1 d . . .
H22A H 0.5347 0.0824 0.2269 0.068 Uiso 1 1 calc R . .
H22B H 0.5932 0.1455 0.3095 0.068 Uiso 1 1 calc R . .
H22C H 0.5305 0.2235 0.2364 0.068 Uiso 1 1 calc R . .
C31 C 0.10271(9) 0.19523(12) 0.17052(8) 0.0213(3) Uani 1 1 d . . .
C32 C 0.02341(10) 0.16550(13) 0.17836(9) 0.0249(3) Uani 1 1 d . . .
C33 C -0.04981(10) 0.23042(15) 0.13444(11) 0.0325(3) Uani 1 1 d . . .
H33 H -0.1033 0.2110 0.1395 0.039 Uiso 1 1 calc R . .
C34 C -0.04608(11) 0.32256(16) 0.08366(11) 0.0364(4) Uani 1 1 d . . .
H34 H -0.0969 0.3640 0.0527 0.044 Uiso 1 1 calc R . .
C35 C 0.03172(11) 0.35370(14) 0.07828(10) 0.0317(3) Uani 1 1 d . . .
H35 H 0.0340 0.4178 0.0439 0.038 Uiso 1 1 calc R . .
C36 C 0.10730(10) 0.29365(13) 0.12190(9) 0.0243(3) Uani 1 1 d . . .
C37 C 0.01653(10) 0.07115(14) 0.23766(10) 0.0285(3) Uani 1 1 d . . .
H37 H 0.0700 0.0219 0.2537 0.034 Uiso 1 1 calc R . .
C38 C 0.01318(14) 0.13208(17) 0.31444(12) 0.0431(4) Uani 1 1 d . . .
H38A H 0.0626 0.1855 0.3363 0.052 Uiso 1 1 calc R . .
H38B H 0.0150 0.0717 0.3551 0.052 Uiso 1 1 calc R . .
H38C H -0.0402 0.1779 0.3009 0.052 Uiso 1 1 calc R . .
C39 C -0.06046(12) -0.01266(17) 0.20256(13) 0.0420(4) Uani 1 1 d . . .
H39A H -0.0579 -0.0507 0.1534 0.050 Uiso 1 1 calc R . .
H39B H -0.1140 0.0329 0.1890 0.050 Uiso 1 1 calc R . .
H39C H -0.0587 -0.0737 0.2428 0.050 Uiso 1 1 calc R . .
C40 C 0.19393(11) 0.33803(14) 0.12282(10) 0.0299(3) Uani 1 1 d . . .
H40 H 0.2325 0.2674 0.1304 0.036 Uiso 1 1 calc R . .
C41 C 0.23427(13) 0.42089(17) 0.19565(13) 0.0427(4) Uani 1 1 d . . .
H41A H 0.2367 0.3802 0.2456 0.051 Uiso 1 1 calc R . .
H41B H 0.1993 0.4930 0.1886 0.051 Uiso 1 1 calc R . .
H41C H 0.2926 0.4424 0.1992 0.051 Uiso 1 1 calc R . .
C42 C 0.19066(14) 0.4004(2) 0.04499(13) 0.0499(5) Uani 1 1 d . . .
H42A H 0.2484 0.4280 0.0506 0.060 Uiso 1 1 calc R . .
H42B H 0.1516 0.4687 0.0349 0.060 Uiso 1 1 calc R . .
H42C H 0.1698 0.3448 -0.0007 0.060 Uiso 1 1 calc R . .

loop_
_atom_site_aniso_label
_atom_site_aniso_U_11
_atom_site_aniso_U_22
_atom_site_aniso_U_33
_atom_site_aniso_U_23
_atom_site_aniso_U_13
_atom_site_aniso_U_12
Sn 0.02660(6) 0.03222(7) 0.02018(6) -0.00332(4) 0.00622(4) 0.00484(4)
Si 0.02091(18) 0.02057(18) 0.01852(17) 0.00093(14) 0.00515(14) 0.00423(14)
N1 0.0205(6) 0.0250(6) 0.0200(6) 0.0021(5) 0.0047(5) 0.0037(5)
N2 0.0218(6) 0.0202(6) 0.0203(6) 0.0016(4) 0.0063(5) 0.0041(4)
C1 0.0296(8) 0.0235(7) 0.0265(7) -0.0022(6) 0.0054(6) 0.0015(6)
C2 0.0479(10) 0.0250(8) 0.0437(10) -0.0043(7) 0.0134(8) 0.0059(7)
C3 0.0335(9) 0.0353(9) 0.0332(9) -0.0061(7) -0.0001(7) -0.0013(7)
C4 0.0312(8) 0.0315(8) 0.0237(7) 0.0011(6) 0.0119(6) 0.0057(6)
C5 0.0404(10) 0.0453(10) 0.0414(10) -0.0024(8) 0.0219(8) 0.0111(8)
C6 0.0493(11) 0.0534(11) 0.0242(8) 0.0031(8) 0.0125(7) 0.0057(9)
C11 0.0189(6) 0.0283(7) 0.0184(6) 0.0012(5) 0.0048(5) 0.0020(5)
C12 0.0221(7) 0.0284(7) 0.0205(7) 0.0017(5) 0.0067(5) 0.0023(5)
C13 0.0277(8) 0.0348(8) 0.0280(8) 0.0080(6) 0.0057(6) 0.0070(6)
C14 0.0212(8) 0.0523(11) 0.0372(9) 0.0092(8) 0.0038(7) 0.0097(7)
C15 0.0188(7) 0.0522(11) 0.0354(9) 0.0056(8) 0.0061(6) -0.0026(7)
C16 0.0239(7) 0.0351(8) 0.0247(7) 0.0048(6) 0.0065(6) -0.0020(6)
C17 0.0240(7) 0.0308(8) 0.0255(7) 0.0058(6) 0.0061(6) -0.0006(6)
C18 0.0283(8) 0.0537(11) 0.0330(9) 0.0029(8) 0.0142(7) -0.0019(8)
C19 0.0440(10) 0.0320(9) 0.0537(12) 0.0051(8) 0.0170(9) -0.0050(7)
C20 0.0300(8) 0.0404(9) 0.0327(9) 0.0098(7) 0.0067(7) -0.0089(7)
C21 0.0394(10) 0.0399(10) 0.0514(11) 0.0024(8) 0.0095(8) -0.0108(8)
C22 0.0559(13) 0.0661(15) 0.0559(13) 0.0119(11) 0.0306(11) -0.0163(11)
C31 0.0227(7) 0.0188(6) 0.0212(6) 0.0007(5) 0.0061(5) 0.0037(5)
C32 0.0243(7) 0.0215(7) 0.0277(7) 0.0021(6) 0.0078(6) 0.0029(5)
C33 0.0225(7) 0.0311(8) 0.0405(9) 0.0050(7) 0.0070(6) 0.0044(6)
C34 0.0277(8) 0.0323(8) 0.0407(9) 0.0092(7) 0.0018(7) 0.0102(7)
C35 0.0353(9) 0.0251(8) 0.0317(8) 0.0086(6) 0.0081(7) 0.0073(6)
C36 0.0281(7) 0.0205(7) 0.0242(7) 0.0024(5) 0.0091(6) 0.0042(5)
C37 0.0250(7) 0.0263(7) 0.0352(8) 0.0067(6) 0.0119(6) 0.0029(6)
C38 0.0539(12) 0.0393(10) 0.0407(10) 0.0061(8) 0.0226(9) 0.0008(8)
C39 0.0369(9) 0.0380(10) 0.0496(11) 0.0072(8) 0.0135(8) -0.0080(8)
C40 0.0328(8) 0.0243(7) 0.0348(8) 0.0077(6) 0.0147(7) 0.0039(6)
C41 0.0439(10) 0.0324(9) 0.0523(11) -0.0012(8) 0.0175(9) -0.0097(8)
C42 0.0503(11) 0.0573(13) 0.0486(11) 0.0234(10) 0.0256(10) 0.0042(10)

loop_
_atom_type_symbol
_atom_type_description
_atom_type_scat_dispersion_real
_atom_type_scat_dispersion_imag
_atom_type_scat_source
C C 0.0033 0.0016 'International Tables Vol C Tables 4.2.6.8 and 6.1.1.4'
H H 0.0000 0.0000 'International Tables Vol C Tables 4.2.6.8 and 6.1.1.4'
N N 0.0061 0.0033 'International Tables Vol C Tables 4.2.6.8 and 6.1.1.4'
Si Si 0.0817 0.0704 'International Tables Vol C Tables 4.2.6.8 and 6.1.1.4'
Sn Sn -0.6537 1.4246 'International Tables Vol C Tables 4.2.6.8 and 6.1.1.4'

loop_
_geom_angle_atom_site_label_1
_geom_angle_atom_site_label_2
_geom_angle_atom_site_label_3
_geom_angle
_geom_angle_site_symmetry_1
_geom_angle_site_symmetry_3
_geom_angle_publ_flag
N2 Sn N1 74.60(5) . . ?
N1 Si N2 91.74(6) . . ?
N1 Si C1 114.17(7) . . ?
N2 Si C1 110.03(7) . . ?
N1 Si C4 112.57(7) . . ?
N2 Si C4 115.06(7) . . ?
C1 Si C4 111.87(7) . . ?
C11 N1 Si 137.71(10) . . ?
C11 N1 Sn 124.88(9) . . ?
Si N1 Sn 96.67(5) . . ?
C31 N2 Si 134.98(10) . . ?
C31 N2 Sn 127.72(9) . . ?
Si N2 Sn 96.89(5) . . ?
C2 C1 C3 109.39(14) . . ?
C2 C1 Si 115.08(12) . . ?
C3 C1 Si 113.64(11) . . ?
C6 C4 C5 110.04(14) . . ?
C6 C4 Si 114.51(12) . . ?
C5 C4 Si 113.45(12) . . ?
C12 C11 C16 119.68(13) . . ?
C12 C11 N1 120.14(13) . . ?
C16 C11 N1 120.08(13) . . ?
C13 C12 C11 118.91(14) . . ?
C13 C12 C17 119.86(14) . . ?
C11 C12 C17 121.10(13) . . ?
C14 C13 C12 121.43(16) . . ?
C15 C14 C13 119.61(15) . . ?
C14 C15 C16 121.55(16) . . ?
C15 C16 C11 118.81(15) . . ?
C15 C16 C20 119.63(15) . . ?
C11 C16 C20 121.50(14) . . ?
C12 C17 C19 113.56(14) . . ?
C12 C17 C18 109.79(13) . . ?
C19 C17 C18 110.17(15) . . ?
C16 C20 C21 111.45(15) . . ?
C16 C20 C22 113.62(17) . . ?
C21 C20 C22 109.30(16) . . ?
C32 C31 N2 120.95(13) . . ?
C32 C31 C36 119.70(13) . . ?
N2 C31 C36 119.29(13) . . ?
C33 C32 C31 118.88(14) . . ?
C33 C32 C37 118.84(14) . . ?
C31 C32 C37 122.13(13) . . ?
C34 C33 C32 121.31(15) . . ?
C35 C34 C33 119.59(15) . . ?
C34 C35 C36 121.67(15) . . ?
C35 C36 C31 118.70(14) . . ?
C35 C36 C40 120.86(14) . . ?
C31 C36 C40 120.27(13) . . ?
C32 C37 C39 114.07(14) . . ?
C32 C37 C38 109.17(14) . . ?
C39 C37 C38 110.11(15) . . ?
C36 C40 C42 114.25(15) . . ?
C36 C40 C41 109.90(14) . . ?
C42 C40 C41 109.73(16) . . ?

loop_
_geom_bond_atom_site_label_1
_geom_bond_atom_site_label_2
_geom_bond_distance
_geom_bond_site_symmetry_2
_geom_bond_publ_flag
Sn N2 2.0631(12) . ?
Sn N1 2.0709(12) . ?
Si N1 1.7440(12) . ?
Si N2 1.7463(12) . ?
Si C1 1.8874(16) . ?
Si C4 1.8951(16) . ?
N1 C11 1.4242(18) . ?
N2 C31 1.4175(17) . ?
C1 C2 1.534(2) . ?
C1 C3 1.543(2) . ?
C4 C6 1.539(2) . ?
C4 C5 1.540(2) . ?
C11 C12 1.414(2) . ?
C11 C16 1.414(2) . ?
C12 C13 1.395(2) . ?
C12 C17 1.516(2) . ?
C13 C14 1.382(2) . ?
C14 C15 1.373(3) . ?
C15 C16 1.399(2) . ?
C16 C20 1.519(2) . ?
C17 C19 1.530(2) . ?
C17 C18 1.532(2) . ?
C20 C21 1.528(3) . ?
C20 C22 1.534(3) . ?
C31 C32 1.414(2) . ?
C31 C36 1.418(2) . ?
C32 C33 1.395(2) . ?
C32 C37 1.521(2) . ?
C33 C34 1.384(2) . ?
C34 C35 1.375(3) . ?
C35 C36 1.393(2) . ?
C36 C40 1.519(2) . ?
C37 C39 1.532(2) . ?
C37 C38 1.534(3) . ?
C40 C42 1.524(2) . ?
C40 C41 1.534(3) . ?

loop_
_geom_torsion_atom_site_label_1
_geom_torsion_atom_site_label_2
_geom_torsion_atom_site_label_3
_geom_torsion_atom_site_label_4
_geom_torsion
_geom_torsion_site_symmetry_1
_geom_torsion_site_symmetry_2
_geom_torsion_site_symmetry_3
_geom_torsion_site_symmetry_4
_geom_torsion_publ_flag
N2 Si N1 C11 -167.37(15) . . . . ?
C1 Si N1 C11 79.71(16) . . . . ?
C4 Si N1 C11 -49.24(17) . . . . ?
N2 Si N1 Sn 2.48(6) . . . . ?
C1 Si N1 Sn -110.44(7) . . . . ?
C4 Si N1 Sn 120.61(7) . . . . ?
N2 Sn N1 C11 169.52(12) . . . . ?
N2 Sn N1 Si -2.17(5) . . . . ?
N1 Si N2 C31 -175.19(14) . . . . ?
C1 Si N2 C31 -58.63(16) . . . . ?
C4 Si N2 C31 68.83(16) . . . . ?
N1 Si N2 Sn -2.49(6) . . . . ?
C1 Si N2 Sn 114.07(6) . . . . ?
C4 Si N2 Sn -118.47(7) . . . . ?
N1 Sn N2 C31 175.65(13) . . . . ?
N1 Sn N2 Si 2.17(5) . . . . ?
N1 Si C1 C2 -72.38(14) . . . . ?
N2 Si C1 C2 -173.87(12) . . . . ?
C4 Si C1 C2 56.92(14) . . . . ?
N1 Si C1 C3 160.39(12) . . . . ?
N2 Si C1 C3 58.90(14) . . . . ?
C4 Si C1 C3 -70.31(14) . . . . ?
N1 Si C4 C6 -175.55(12) . . . . ?
N2 Si C4 C6 -72.21(14) . . . . ?
C1 Si C4 C6 54.31(14) . . . . ?
N1 Si C4 C5 56.97(14) . . . . ?
N2 Si C4 C5 160.31(12) . . . . ?
C1 Si C4 C5 -73.16(14) . . . . ?
Si N1 C11 C12 -95.64(18) . . . . ?
Sn N1 C11 C12 96.68(15) . . . . ?
Si N1 C11 C16 88.02(19) . . . . ?
Sn N1 C11 C16 -79.66(16) . . . . ?
C16 C11 C12 C13 -0.9(2) . . . . ?
N1 C11 C12 C13 -177.21(14) . . . . ?
C16 C11 C12 C17 174.88(14) . . . . ?
N1 C11 C12 C17 -1.5(2) . . . . ?
C11 C12 C13 C14 0.1(2) . . . . ?
C17 C12 C13 C14 -175.66(16) . . . . ?
C12 C13 C14 C15 0.4(3) . . . . ?
C13 C14 C15 C16 -0.3(3) . . . . ?
C14 C15 C16 C11 -0.5(3) . . . . ?
C14 C15 C16 C20 176.90(18) . . . . ?
C12 C11 C16 C15 1.0(2) . . . . ?
N1 C11 C16 C15 177.37(15) . . . . ?
C12 C11 C16 C20 -176.29(15) . . . . ?
N1 C11 C16 C20 0.1(2) . . . . ?
C13 C12 C17 C19 -38.9(2) . . . . ?
C11 C12 C17 C19 145.42(16) . . . . ?
C13 C12 C17 C18 84.93(18) . . . . ?
C11 C12 C17 C18 -90.76(17) . . . . ?
C15 C16 C20 C21 -85.7(2) . . . . ?
C11 C16 C20 C21 91.55(19) . . . . ?
C15 C16 C20 C22 38.3(2) . . . . ?
C11 C16 C20 C22 -144.45(17) . . . . ?
Si N2 C31 C32 95.96(17) . . . . ?
Sn N2 C31 C32 -74.86(17) . . . . ?
Si N2 C31 C36 -86.93(18) . . . . ?
Sn N2 C31 C36 102.24(14) . . . . ?
N2 C31 C32 C33 -179.63(14) . . . . ?
C36 C31 C32 C33 3.3(2) . . . . ?
N2 C31 C32 C37 4.9(2) . . . . ?
C36 C31 C32 C37 -172.19(14) . . . . ?
C31 C32 C33 C34 0.1(3) . . . . ?
C37 C32 C33 C34 175.72(16) . . . . ?
C32 C33 C34 C35 -2.2(3) . . . . ?
C33 C34 C35 C36 0.9(3) . . . . ?
C34 C35 C36 C31 2.4(2) . . . . ?
C34 C35 C36 C40 -172.89(16) . . . . ?
C32 C31 C36 C35 -4.5(2) . . . . ?
N2 C31 C36 C35 178.36(14) . . . . ?
C32 C31 C36 C40 170.84(14) . . . . ?
N2 C31 C36 C40 -6.3(2) . . . . ?
C33 C32 C37 C39 47.7(2) . . . . ?
C31 C32 C37 C39 -136.83(16) . . . . ?
C33 C32 C37 C38 -75.94(19) . . . . ?
C31 C32 C37 C38 99.53(18) . . . . ?
C35 C36 C40 C42 -31.5(2) . . . . ?
C31 C36 C40 C42 153.29(16) . . . . ?
C35 C36 C40 C41 92.36(18) . . . . ?
C31 C36 C40 C41 -82.88(18) . . . . ?
